data_2003873
loop_
_publ_author_name
'Hibbs, D. E.'
'Hursthouse, M. B.'
'Malik, K. M. A.'
'Ward, R. S.'
'Pelter, A.'
'Qianrong, L.'

_publ_section_title 1-Methoxy-5,6-methylenedioxy-3-(3,4,5-trimethoxyphenyl)-1,3-dihydroisobenzofuran
_journal_issue 9
_journal_name_full 'Acta Crystallographica Section C'
_journal_page_first 1891
_journal_page_last 1893
_journal_paper_doi 10.1107/S0108270195004689
_journal_volume 51
_journal_year 1995
_chemical_formula_moiety C~19~H~20~O~7~
_chemical_formula_sum 'C19 H20 O7'
_chemical_formula_weight 360.35
_chemical_melting_point 403.1(10)
_chemical_name_systematic
;
1-Methoxy-3-(3'4'5'-trimethoxyphenyl)-5,6-methylenedioxy-1,3-
dihydroisobenzofuran
;
_space_group_IT_number 14
_symmetry_cell_setting monoclinic
_symmetry_space_group_name_Hall '-P 2ybc'
_symmetry_space_group_name_H-M 'P 1 21/c 1'
_audit_creation_method SHELXL-93
_cell_angle_alpha 90.00
_cell_angle_beta 107.61(2)
_cell_angle_gamma 90.00
_cell_formula_units_Z 4
_cell_length_a 15.307(3)
_cell_length_b 7.0180(10)
_cell_length_c 17.014(6)
_cell_measurement_reflns_used 250
_cell_measurement_temperature 140.0(2)
_cell_measurement_theta_max 25.10
_cell_measurement_theta_min 2.51
_cell_volume 1742.1(8)
_computing_cell_refinement REFINE
_computing_data_collection MADONL
_computing_data_reduction ABSURD
_computing_molecular_graphics 'SNOOPI (Davies, 1983)'
_computing_publication_material SHELXL93
_computing_structure_refinement 'SHELXL93 (Sheldrick, 1993)'
_computing_structure_solution 'SHELXS86 (Sheldrick, 1990)'
_diffrn_ambient_temperature 293(2)
_diffrn_measurement_device
;Delft Instruments FAST area detector diffractometer with rotating anode
 source
;
_diffrn_measurement_method 'Measurement method: Darr, Drake, Hursthouse & Malik (1993)'
_diffrn_radiation_monochromator graphite
_diffrn_radiation_source 'rotating anode generator'
_diffrn_radiation_type MoK\a
_diffrn_radiation_wavelength .71069
_diffrn_reflns_av_R_equivalents .0292
_diffrn_reflns_av_sigmaI/netI 0.1547
_diffrn_reflns_limit_h_max 16
_diffrn_reflns_limit_h_min -013
_diffrn_reflns_limit_k_max 6
_diffrn_reflns_limit_k_min -07
_diffrn_reflns_limit_l_max 19
_diffrn_reflns_limit_l_min -014
_diffrn_reflns_number 4756
_diffrn_reflns_theta_max 25.10
_diffrn_reflns_theta_min 2.51
_diffrn_standards_number No
_exptl_absorpt_coefficient_mu .105
_exptl_absorpt_correction_type none
_exptl_crystal_colour colourless
_exptl_crystal_density_diffrn 1.374
_exptl_crystal_description parallelepiped
_exptl_crystal_F_000 760
_exptl_crystal_size_max .28
_exptl_crystal_size_mid .16
_exptl_crystal_size_min .12
_refine_diff_density_max .128
_refine_diff_density_min -0.116
_refine_ls_extinction_method none
_refine_ls_goodness_of_fit_all .520
_refine_ls_goodness_of_fit_obs .515
_refine_ls_matrix_type full
_refine_ls_number_parameters 259
_refine_ls_number_reflns 2514
_refine_ls_number_restraints 0
_refine_ls_restrained_S_all 0.520
_refine_ls_restrained_S_obs 0.515
_refine_ls_R_factor_all 0.0571
_refine_ls_R_factor_obs .0363
_refine_ls_shift/esd_max .001
_refine_ls_shift/esd_mean 0.000
_refine_ls_structure_factor_coef Fsqd
_refine_ls_weighting_details 'w = 1/[\s^2^(F~o~^2^)]'
_refine_ls_weighting_scheme calc
_refine_ls_wR_factor_all .1137
_refine_ls_wR_factor_obs .0852
_reflns_number_observed 1515
_reflns_number_total 2514
_reflns_observed_criterion >2sigma(I)
_cod_data_source_file bm1006.cif
_cod_data_source_block 93src085
_cod_depositor_comments
;
The following automatic conversions were performed:

'_chemical_melting_point' value '129-131\%C' was changed to
'403.1(10)' - it was converted from degrees Celsius(C) to Kelvins(K),
the average value was taken and precision was estimated.

Automatic conversion script
Id: cif_fix_values 1715 2011-07-08 13:25:40Z adriana 

The following automatic conversions were performed:

'_refine_ls_weighting_scheme' value 'calc w = 1/[\s^2^(F~o~^2^)]' was
changed to 'calc'. New tag '_refine_ls_weighting_details' was
created. The value of the new tag was set to 'w =
1/[\s^2^(F~o~^2^)]'.

Automatic conversion script
Id: cif_fix_values 3143 2015-03-26 13:38:13Z robertas 
;
_cod_original_cell_volume 1742.0(7)
_cod_original_sg_symbol_H-M 'P 21/c'
_cod_database_code 2003873

loop_
_symmetry_equiv_pos_as_xyz
'x, y, z'
'-x, y+1/2, -z+1/2'
'-x, -y, -z'
'x, -y-1/2, z-1/2'

loop_
_atom_site_aniso_label
_atom_site_aniso_U_11
_atom_site_aniso_U_22
_atom_site_aniso_U_33
_atom_site_aniso_U_12
_atom_site_aniso_U_13
_atom_site_aniso_U_23
O1 0.0876(14) 0.0515(10) 0.0610(11) 0.0101(8) 0.0110(9) -0.0073(8)
O2 0.0557(11) 0.0675(11) 0.0531(10) -0.0131(8) 0.0030(8) -0.0057(8)
O3 0.0481(11) 0.0794(12) 0.0652(11) 0.0175(8) -0.0004(8) -0.0104(9)
O4 0.0500(11) 0.0741(11) 0.0592(10) 0.0188(8) 0.0142(8) 0.0026(8)
O5 0.0619(12) 0.0664(11) 0.0482(9) 0.0007(8) 0.0209(8) 0.0011(7)
O6 0.0598(13) 0.0624(11) 0.0859(13) -0.0135(8) 0.0194(10) -0.0114(9)
O7 0.0619(13) 0.0783(12) 0.0768(12) -0.0102(9) 0.0320(10) -0.0150(9)
C1 0.102(3) 0.0457(15) 0.076(2) 0.0171(15) 0.026(2) 0.0049(13)
C2 0.074(2) 0.089(2) 0.053(2) -0.0012(15) 0.0110(14) -0.0012(14)
C3 0.071(2) 0.089(2) 0.082(2) 0.035(2) 0.007(2) -0.013(2)
C4 0.062(2) 0.136(3) 0.098(3) 0.038(2) 0.035(2) 0.010(2)
C5 0.055(2) 0.0416(12) 0.0503(13) -0.0044(10) 0.0170(11) -0.0007(9)
C6 0.0442(14) 0.0524(13) 0.0470(13) -0.0093(10) 0.0102(10) -0.0011(10)
C7 0.0364(13) 0.0534(14) 0.0528(13) -0.0001(9) 0.0091(10) 0.0012(10)
C8 0.0441(15) 0.0454(13) 0.0523(13) -0.0007(9) 0.0126(10) -0.0021(10)
C9 0.0417(14) 0.0451(12) 0.0455(12) -0.0046(9) 0.0137(9) 0.0037(9)
C10 0.051(2) 0.0441(13) 0.0500(13) 0.0032(10) 0.0121(11) 0.0064(10)
C11 0.0508(15) 0.0479(13) 0.0432(12) 0.0080(10) 0.0112(10) 0.0044(9)
C12 0.051(2) 0.0603(15) 0.0410(13) 0.0093(10) 0.0073(10) -0.0039(10)
C13 0.0393(14) 0.0541(13) 0.0381(12) 0.0078(9) 0.0033(9) -0.0046(9)
C14 0.048(2) 0.0507(14) 0.0489(13) 0.0038(10) 0.0002(10) -0.0104(10)
C15 0.0435(15) 0.0510(14) 0.0494(13) -0.0016(10) 0.0030(10) -0.0047(10)
C16 0.064(2) 0.079(2) 0.066(2) -0.0152(14) 0.0212(15) -0.0091(14)
C17 0.0415(14) 0.0574(14) 0.0460(12) 0.0009(10) 0.0104(10) -0.0016(10)
C18 0.0472(15) 0.0485(13) 0.0455(12) 0.0070(10) 0.0097(10) -0.0068(9)
C19 0.0423(13) 0.0447(12) 0.0370(11) 0.0062(9) 0.0010(9) 0.0003(8)

loop_
_atom_site_label
_atom_site_occupancy
_atom_site_fract_x
_atom_site_fract_y
_atom_site_fract_z
_atom_site_U_iso_or_equiv
_atom_site_thermal_displace_type
_atom_site_calc_flag
_atom_site_refinement_flags
_atom_site_type_symbol
O1 1 .78664(13) .5963(2) .33497(10) .0692(5) Uani d . O
O2 1 .92870(11) .3733(2) .40429(9) .0618(5) Uani d . O
O3 1 .95451(11) .0448(2) .33399(10) .0681(5) Uani d . O
O4 1 .76339(11) -0.2492(2) .07333(10) .0616(5) Uani d . O
O5 1 .72578(11) .0713(2) .04259(9) .0579(4) Uani d . O
O6 1 .43117(12) -0.3958(2) .10777(11) .0699(5) Uani d . O
O7 1 .41813(12) -0.1178(2) .17478(11) .0699(5) Uani d . O
C1 1 .7179(2) .7292(3) .2955(2) .0747(8) Uani d . C
H1A 1 .7230(8) .8400(11) .3297(5) .091(9) Uiso calc R H
H1B 1 .6586(2) .6724(9) .2865(10) .113(12) Uiso calc R H
H1C 1 .7253(7) .7654(19) .2435(5) .078(9) Uiso calc R H
C2 1 .9234(2) .2739(4) .4755(2) .0739(8) Uani d . C
H2A 1 .8640(5) .293(2) .4823(7) .132(14) Uiso calc R H
H2B 1 .9697(9) .321(2) .5232(2) .110(11) Uiso calc R H
H2C 1 .9330(14) .1403(6) .4691(5) .118(13) Uiso calc R H
C3 1 .9749(2) -0.1211(4) .2949(2) .0842(10) Uani d . C
H3A 1 1.0311(7) -0.1761(16) .3286(6) .088(9) Uiso calc R H
H3B 1 .9811(13) -.0874(6) .2421(5) .120(13) Uiso calc R H
H3C 1 .9261(6) -0.2119(12) .2874(11) .121(14) Uiso calc R H
C4 1 .8385(2) -0.2684(6) .0409(2) .0961(11) Uani d . C
H4A 1 .8771(11) -0.371(3) .0684(13) .146(15) Uiso calc R H
H4B 1 .8732(12) -0.1522(15) .0496(17) .25(3) Uiso calc R H
H4C 1 .8158(2) -0.295(4) -.0171(4) .20(2) Uiso calc R H
C5 1 .7948(2) .4360(3) .29250(13) .0488(6) Uani d . C
C6 1 .8670(2) .3165(3) .33146(13) .0486(5) Uani d . C
C7 1 .8800(2) .1502(3) .29188(14) .0485(6) Uani d . C
C8 1 .82132(15) .1022(3) .21569(13) .0477(5) Uani d . C
H8 1 .82996(15) -.0103(3) .19011(13) .057(7) Uiso calc R H
C9 1 .74940(15) .2224(3) .17747(12) .0440(5) Uani d . C
C10 1 .7363(2) .3888(3) .21507(13) .0491(6) Uani d . C
H10 1 .6883(2) .4698(3) .18868(13) .058(7) Uiso calc R H
C11 1 .6822(2) .1682(3) .09534(12) .0480(5) Uani d . C
H11 1 .6526(2) .2840(3) .06749(12) .043(5) Uiso calc R H
C12 1 .6960(2) -0.1214(3) .02941(13) .0523(6) Uani d . C
H12 1 .6767(2) -0.1519(3) -.02956(13) .062(7) Uiso calc R H
C13 1 .61755(15) -0.1349(3) .06285(12) .0457(5) Uani d . C
C14 1 .5603(2) -0.2909(3) .06026(13) .0525(6) Uani d . C
H14 1 .5659(2) -0.4039(3) .03365(13) .062(7) Uiso calc R H
C15 1 .4956(2) -0.2662(3) .09938(13) .0504(6) Uani d . C
C16 1 .3713(2) -0.2886(4) .1406(2) .0694(7) Uani d . C
H16A 1 .3557(2) -0.3614(4) .1830(2) .095(10) Uiso calc R H
H16B 1 .3152(2) -0.2584(4) .0974(2) .104(11) Uiso calc R H
C17 1 .4874(2) -0.1002(3) .13952(13) .0489(6) Uani d . C
C18 1 .5429(2) .0539(3) .14271(13) .0480(6) Uani d . C
H18 1 .5369(2) .1659(3) .16983(13) .055(6) Uiso calc R H
C19 1 .60919(14) .0310(3) .10225(12) .0438(5) Uani d . C

loop_
_atom_type_symbol
_atom_type_description
_atom_type_scat_source
_atom_type_scat_dispersion_real
_atom_type_scat_dispersion_imag
C C 'International Tables Vol C Tables 4.2.6.8 and 6.1.1.4' .0033 .0016
H H 'International Tables Vol C Tables 4.2.6.8 and 6.1.1.4' .0000 .0000
O O 'International Tables Vol C Tables 4.2.6.8 and 6.1.1.4' .0106 .0060

loop_
_geom_angle_atom_site_label_1
_geom_angle_atom_site_label_2
_geom_angle_atom_site_label_3
_geom_angle
_geom_angle_publ_flag
C5 O1 C1 117.8(2) y
C6 O2 C2 115.3(2) y
C7 O3 C3 117.6(2) y
C12 O4 C4 113.9(2) y
C12 O5 C11 111.1(2) y
C15 O6 C16 104.9(2) y
C17 O7 C16 104.9(2) y
O1 C1 H1A 109.47(13) ?
O1 C1 H1B 109.5(2) ?
H1A C1 H1B 109.5 ?
O1 C1 H1C 109.5(2) ?
H1A C1 H1C 109.5 ?
H1B C1 H1C 109.5 ?
O2 C2 H2A 109.5(2) ?
O2 C2 H2B 109.47(13) ?
H2A C2 H2B 109.5 ?
O2 C2 H2C 109.47(14) ?
H2A C2 H2C 109.5 ?
H2B C2 H2C 109.5 ?
O3 C3 H3A 109.47(13) ?
O3 C3 H3B 109.5(2) ?
H3A C3 H3B 109.5 ?
O3 C3 H3C 109.5(2) ?
H3A C3 H3C 109.5 ?
H3B C3 H3C 109.5 ?
O4 C4 H4A 109.5(2) ?
O4 C4 H4B 109.5(2) ?
H4A C4 H4B 109.5 ?
O4 C4 H4C 109.5(2) ?
H4A C4 H4C 109.5 ?
H4B C4 H4C 109.5 ?
O1 C5 C6 115.7(2) y
O1 C5 C10 124.3(2) y
C6 C5 C10 120.0(2) y
O2 C6 C5 119.3(2) y
O2 C6 C7 121.4(2) y
C5 C6 C7 119.1(2) y
O3 C7 C8 124.4(2) y
O3 C7 C6 114.8(2) y
C8 C7 C6 120.8(2) y
C7 C8 C9 119.5(2) y
C7 C8 H8 120.23(13) ?
C9 C8 H8 120.23(12) ?
C10 C9 C8 120.4(2) y
C10 C9 C11 119.3(2) y
C8 C9 C11 120.2(2) y
C9 C10 C5 120.1(2) y
C9 C10 H10 119.97(12) ?
C5 C10 H10 119.97(13) ?
O5 C11 C19 104.0(2) y
O5 C11 C9 112.4(2) y
C19 C11 C9 113.7(2) y
O5 C11 H11 108.87(10) ?
C19 C11 H11 108.87(11) ?
C9 C11 H11 108.87(11) ?
O4 C12 O5 112.1(2) y
O4 C12 C13 107.8(2) y
O5 C12 C13 105.0(2) y
O4 C12 H12 110.59(11) ?
O5 C12 H12 110.59(11) ?
C13 C12 H12 110.59(11) ?
C19 C13 C14 122.1(2) y
C19 C13 C12 109.9(2) y
C14 C13 C12 127.9(2) y
C15 C14 C13 115.3(2) y
C15 C14 H14 122.33(13) ?
C13 C14 H14 122.33(14) ?
C14 C15 C17 122.7(2) y
C14 C15 O6 128.0(2) y
C17 C15 O6 109.3(2) y
O6 C16 O7 107.4(2) y
O6 C16 H16A 110.22(14) ?
O7 C16 H16A 110.22(14) ?
O6 C16 H16B 110.22(14) ?
O7 C16 H16B 110.22(14) ?
H16A C16 H16B 108.5 ?
C18 C17 O7 127.4(2) y
C18 C17 C15 122.8(2) y
O7 C17 C15 109.8(2) y
C17 C18 C19 115.1(2) y
C17 C18 H18 122.43(14) ?
C19 C18 H18 122.43(12) ?
C13 C19 C18 121.9(2) y
C13 C19 C11 108.9(2) y
C18 C19 C11 129.2(2) y

loop_
_geom_bond_atom_site_label_1
_geom_bond_atom_site_label_2
_geom_bond_distance
_geom_bond_publ_flag
O1 C5 1.363(3) y
O1 C1 1.415(3) y
O2 C6 1.371(3) y
O2 C2 1.421(3) y
O3 C7 1.366(3) y
O3 C3 1.422(3) y
O4 C12 1.400(3) y
O4 C4 1.424(3) y
O5 C12 1.423(3) y
O5 C11 1.441(3) y
O6 C15 1.380(3) y
O6 C16 1.424(3) y
O7 C17 1.373(3) y
O7 C16 1.427(3) y
C1 H1A 0.96 ?
C1 H1B 0.96 ?
C1 H1C 0.96 ?
C2 H2A 0.96 ?
C2 H2B 0.96 ?
C2 H2C 0.96 ?
C3 H3A 0.96 ?
C3 H3B 0.96 ?
C3 H3C 0.96 ?
C4 H4A 0.96 ?
C4 H4B 0.96 ?
C4 H4C 0.96 ?
C5 C6 1.386(3) y
C5 C10 1.390(3) y
C6 C7 1.392(3) y
C7 C8 1.377(3) y
C8 C9 1.383(3) y
C8 H8 0.93 ?
C9 C10 1.374(3) y
C9 C11 1.512(3) y
C10 H10 0.93 ?
C11 C19 1.506(3) y
C11 H11 0.98 ?
C12 C13 1.479(3) y
C12 H12 0.98 ?
C13 C19 1.369(3) y
C13 C14 1.395(3) y
C14 C15 1.360(3) y
C14 H14 0.93 ?
C15 C17 1.375(3) y
C16 H16A 0.97 ?
C16 H16B 0.97 ?
C17 C18 1.366(3) y
C18 C19 1.398(3) y
C18 H18 0.93 ?

loop_
_geom_torsion_atom_site_label_1
_geom_torsion_atom_site_label_2
_geom_torsion_atom_site_label_3
_geom_torsion_atom_site_label_4
_geom_torsion
C1 O1 C5 C6 175.8(2)
C1 O1 C5 C10 -4.2(4)
C2 O2 C6 C5 108.7(3)
C2 O2 C6 C7 -77.4(3)
O1 C5 C6 O2 -5.8(3)
C10 C5 C6 O2 174.2(2)
O1 C5 C6 C7 -179.8(2)
C10 C5 C6 C7 0.2(4)
C3 O3 C7 C8 2.8(4)
C3 O3 C7 C6 -176.4(3)
O2 C6 C7 O3 4.3(3)
C5 C6 C7 O3 178.1(2)
O2 C6 C7 C8 -175.0(2)
C5 C6 C7 C8 -1.2(4)
O3 C7 C8 C9 -178.1(2)
C6 C7 C8 C9 1.1(3)
C7 C8 C9 C10 0.0(3)
C7 C8 C9 C11 -177.6(2)
C8 C9 C10 C5 -0.9(3)
C11 C9 C10 C5 176.7(2)
O1 C5 C10 C9 -179.2(2)
C6 C5 C10 C9 0.8(3)
C12 O5 C11 C19 -9.9(2)
C12 O5 C11 C9 113.5(2)
C10 C9 C11 O5 145.5(2)
C8 C9 C11 O5 -36.9(3)
C10 C9 C11 C19 -96.7(2)
C8 C9 C11 C19 80.9(3)
C4 O4 C12 O5 -72.3(3)
C4 O4 C12 C13 172.7(2)
C11 O5 C12 O4 -106.1(2)
C11 O5 C12 C13 10.7(2)
O4 C12 C13 C19 112.5(2)
O5 C12 C13 C19 -7.2(2)
O4 C12 C13 C14 -64.9(3)
O5 C12 C13 C14 175.5(2)
C19 C13 C14 C15 0.2(3)
C12 C13 C14 C15 177.2(2)
C13 C14 C15 C17 -0.6(3)
C13 C14 C15 O6 -179.0(2)
C16 O6 C15 C14 -170.1(2)
C16 O6 C15 C17 11.4(2)
C15 O6 C16 O7 -18.3(3)
C17 O7 C16 O6 18.4(3)
C16 O7 C17 C18 169.4(2)
C16 O7 C17 C15 -11.5(2)
C14 C15 C17 C18 0.6(3)
O6 C15 C17 C18 179.3(2)
C14 C15 C17 O7 -178.5(2)
O6 C15 C17 O7 0.1(2)
O7 C17 C18 C19 178.9(2)
C15 C17 C18 C19 -0.2(3)
C14 C13 C19 C18 0.3(3)
C12 C13 C19 C18 -177.2(2)
C14 C13 C19 C11 178.7(2)
C12 C13 C19 C11 1.2(2)
C17 C18 C19 C13 -0.3(3)
C17 C18 C19 C11 -178.3(2)
O5 C11 C19 C13 5.1(2)
C9 C11 C19 C13 -117.4(2)
O5 C11 C19 C18 -176.6(2)
C9 C11 C19 C18 60.9(3)
